data_7024700
loop_
_publ_author_name
'Ma, Lu-Fang'
'Liu, Bin'
'Wang, Li-Ya'
'Li, Cheng-Peng'
'Du, Miao'

_publ_section_title
;
 Copper(II) 5-methoxyisophthalate coordination polymers incorporating
 dipyridyl co-ligands: syntheses, crystal structures, and magnetic
 properties.
;
_journal_issue 9
_journal_name_full 'Dalton transactions (Cambridge, England : 2003)'
_journal_page_first 2301
_journal_page_last 2308
_journal_paper_doi 10.1039/b920308g
_journal_volume 39
_journal_year 2010
_chemical_formula_sum 'C21 H18 Cu N2 O6'
_chemical_formula_weight 457.91
_chemical_name_systematic
;
?
;
_space_group_IT_number 2
_symmetry_cell_setting triclinic
_symmetry_space_group_name_Hall '-P 1'
_symmetry_space_group_name_H-M 'P -1'
_atom_sites_solution_hydrogens geom
_atom_sites_solution_primary direct
_atom_sites_solution_secondary difmap
_audit_creation_method SHELXL-97
_cell_angle_alpha 76.0100(10)
_cell_angle_beta 74.3460(10)
_cell_angle_gamma 74.1520(10)
_cell_formula_units_Z 2
_cell_length_a 10.1238(10)
_cell_length_b 10.2574(11)
_cell_length_c 11.4528(12)
_cell_measurement_reflns_used 4193
_cell_measurement_temperature 291(2)
_cell_measurement_theta_max 27.88
_cell_measurement_theta_min 2.52
_cell_volume 1083.38(19)
_computing_cell_refinement 'Bruker SMART'
_computing_data_collection 'Bruker SMART'
_computing_data_reduction 'Bruker SAINT'
_computing_molecular_graphics 'Bruker SHELXTL'
_computing_publication_material 'Bruker SHELXTL'
_computing_structure_refinement 'SHELXL-97 (Sheldrick, 1997)'
_computing_structure_solution 'SHELXS-97 (Sheldrick, 1990)'
_diffrn_ambient_temperature 291(2)
_diffrn_measured_fraction_theta_full 0.992
_diffrn_measured_fraction_theta_max 0.992
_diffrn_measurement_device_type 'CCD area detector'
_diffrn_measurement_method 'phi and omega scans'
_diffrn_radiation_monochromator graphite
_diffrn_radiation_source 'fine-focus sealed tube'
_diffrn_radiation_type MoK\a
_diffrn_radiation_wavelength 0.71073
_diffrn_reflns_av_R_equivalents 0.0000
_diffrn_reflns_av_sigmaI/netI 0.0242
_diffrn_reflns_limit_h_max 12
_diffrn_reflns_limit_h_min -11
_diffrn_reflns_limit_k_max 12
_diffrn_reflns_limit_k_min -11
_diffrn_reflns_limit_l_max 13
_diffrn_reflns_limit_l_min 0
_diffrn_reflns_number 4012
_diffrn_reflns_theta_full 25.50
_diffrn_reflns_theta_max 25.50
_diffrn_reflns_theta_min 2.52
_exptl_absorpt_coefficient_mu 1.046
_exptl_absorpt_correction_T_max 0.8292
_exptl_absorpt_correction_T_min 0.7844
_exptl_absorpt_correction_type multi-scan
_exptl_absorpt_process_details sadabs
_exptl_crystal_colour blue
_exptl_crystal_density_diffrn 1.404
_exptl_crystal_density_method 'not measured'
_exptl_crystal_description block
_exptl_crystal_F_000 470
_exptl_crystal_size_max 0.24
_exptl_crystal_size_mid 0.19
_exptl_crystal_size_min 0.19
_platon_squeeze_details
;
;
_refine_diff_density_max 1.261
_refine_diff_density_min -0.587
_refine_diff_density_rms 0.082
_refine_ls_extinction_method none
_refine_ls_goodness_of_fit_ref 1.105
_refine_ls_hydrogen_treatment constr
_refine_ls_matrix_type full
_refine_ls_number_parameters 292
_refine_ls_number_reflns 4012
_refine_ls_number_restraints 190
_refine_ls_restrained_S_all 1.144
_refine_ls_R_factor_all 0.0493
_refine_ls_R_factor_gt 0.0440
_refine_ls_shift/su_max 0.001
_refine_ls_shift/su_mean 0.000
_refine_ls_structure_factor_coef Fsqd
_refine_ls_weighting_details 'calc w=1/[\s^2^(Fo^2^)+(0.0655P)^2^+1.4397P] where P=(Fo^2^+2Fc^2^)/3'
_refine_ls_weighting_scheme calc
_refine_ls_wR_factor_gt 0.1229
_refine_ls_wR_factor_ref 0.1266
_reflns_number_gt 3607
_reflns_number_total 4012
_reflns_threshold_expression >2sigma(I)
_cod_data_source_file b920308g.txt
_cod_data_source_block 1
_cod_depositor_comments
;
The following automatic conversions were performed:

'_symmetry_cell_setting' value 'Triclinic' changed to 'triclinic'
according to /home/saulius/struct/CIF-dictionaries/cif_core.dic
dictionary named 'cif_core.dic' version 2.4.2 from 2011-04-26.

Automatic conversion script
Id: cif_fix_values 1891 2012-01-12 08:04:46Z andrius 
;
_cod_original_sg_symbol_H-M P-1
_cod_database_code 7024700

loop_
_symmetry_equiv_pos_as_xyz
'x, y, z'
'-x, -y, -z'

loop_
_atom_site_label
_atom_site_type_symbol
_atom_site_fract_x
_atom_site_fract_y
_atom_site_fract_z
_atom_site_U_iso_or_equiv
_atom_site_adp_type
_atom_site_occupancy
_atom_site_symmetry_multiplicity
_atom_site_calc_flag
_atom_site_refinement_flags
_atom_site_disorder_assembly
_atom_site_disorder_group
C9 C 0.5602(15) 0.812(2) 1.0289(17) 0.082(4) Uani 0.400(15) 1 d PDU A 1
H9A H 0.6236 0.7238 1.0419 0.123 Uiso 0.400(15) 1 calc PR A 1
H9B H 0.5197 0.8430 1.1061 0.123 Uiso 0.400(15) 1 calc PR A 1
H9C H 0.6106 0.8772 0.9729 0.123 Uiso 0.400(15) 1 calc PR A 1
O5 O 0.4491(11) 0.7997(16) 0.9769(13) 0.068(3) Uani 0.400(15) 1 d PDU A 1
C9' C 0.5721(9) 0.7145(18) 1.0708(8) 0.079(4) Uani 0.600(15) 1 d PDU A 2
H9'1 H 0.6304 0.6230 1.0758 0.119 Uiso 0.600(15) 1 calc PR A 2
H9'2 H 0.5343 0.7354 1.1522 0.119 Uiso 0.600(15) 1 calc PR A 2
H9'3 H 0.6272 0.7794 1.0222 0.119 Uiso 0.600(15) 1 calc PR A 2
O5' O 0.4596(7) 0.7228(15) 1.0147(7) 0.076(2) Uani 0.600(15) 1 d PDU A 2
Cu1 Cu 1.09932(3) 0.56453(4) 0.61001(3) 0.02463(15) Uani 1 1 d . . .
O1 O 0.8154(2) 0.5809(3) 0.5262(2) 0.0344(5) Uani 1 1 d . . .
O2 O 0.8951(2) 0.6147(3) 0.6774(2) 0.0328(5) Uani 1 1 d . . .
O3 O 0.3002(2) 0.5696(2) 0.6123(2) 0.0318(5) Uani 1 1 d . . .
O4 O 0.1568(2) 0.6840(3) 0.7549(3) 0.0475(7) Uani 1 1 d . . .
O6 O 0.4824(16) 0.6852(16) 0.3863(13) 0.372(8) Uani 1 1 d U . .
H1W H 0.4346 0.6409 0.4462 0.559 Uiso 1 1 d R . .
H2W H 0.5596 0.6288 0.3632 0.559 Uiso 1 1 d R . .
N1 N 1.1070(3) 1.3964(3) -0.2539(2) 0.0294(6) Uani 1 1 d . . .
N2 N 1.0928(3) 0.7244(3) 0.4677(3) 0.0324(6) Uani 1 1 d . . .
C1 C 0.7980(3) 0.6078(3) 0.6295(3) 0.0254(6) Uani 1 1 d U . .
C2 C 0.6502(3) 0.6381(4) 0.7073(3) 0.0322(7) Uani 1 1 d U . .
C3 C 0.5383(3) 0.6214(4) 0.6672(3) 0.0295(7) Uani 1 1 d U . .
H3 H 0.5544 0.5907 0.5935 0.035 Uiso 1 1 calc R . .
C4 C 0.4021(3) 0.6512(4) 0.7388(3) 0.0352(8) Uani 1 1 d U . .
C5 C 0.3792(4) 0.6953(6) 0.8487(4) 0.0589(12) Uani 1 1 d U A .
H5 H 0.2882 0.7160 0.8957 0.071 Uiso 1 1 calc R . .
C6 C 0.4911(4) 0.7090(6) 0.8897(4) 0.0661(12) Uani 1 1 d DU . .
C7 C 0.6269(4) 0.6799(5) 0.8195(4) 0.0529(11) Uani 1 1 d U A .
H7 H 0.7020 0.6883 0.8471 0.063 Uiso 1 1 calc R . .
C8 C 0.2767(3) 0.6349(4) 0.6992(3) 0.0308(7) Uani 1 1 d U . .
C10 C 0.9868(4) 0.8361(4) 0.4677(3) 0.0370(8) Uani 1 1 d . . .
H10 H 0.9149 0.8415 0.5380 0.044 Uiso 1 1 calc R . .
C11 C 0.9789(4) 0.9429(4) 0.3692(4) 0.0433(9) Uani 1 1 d . . .
H11 H 0.9054 1.0202 0.3757 0.052 Uiso 1 1 calc R . .
C12 C 1.0779(5) 0.9366(4) 0.2620(4) 0.0474(10) Uani 1 1 d . . .
C13 C 1.1862(5) 0.8182(5) 0.2595(4) 0.0599(13) Uani 1 1 d . . .
H13 H 1.2549 0.8073 0.1878 0.072 Uiso 1 1 calc R . .
C14 C 1.1911(4) 0.7180(4) 0.3631(4) 0.0531(11) Uani 1 1 d . . .
H14 H 1.2664 0.6420 0.3605 0.064 Uiso 1 1 calc R . .
C15 C 1.0652(5) 1.0507(4) 0.1568(4) 0.0547(11) Uani 1 1 d . . .
H15 H 1.0005 1.1316 0.1731 0.066 Uiso 1 1 calc R . .
C16 C 1.1353(5) 1.0507(4) 0.0427(3) 0.0442(9) Uani 1 1 d . . .
H16 H 1.1979 0.9695 0.0242 0.053 Uiso 1 1 calc R . .
C17 C 1.1220(4) 1.1702(4) -0.0587(3) 0.0361(8) Uani 1 1 d . . .
C18 C 1.2037(4) 1.1612(4) -0.1765(3) 0.0423(9) Uani 1 1 d . . .
H18 H 1.2653 1.0786 -0.1924 0.051 Uiso 1 1 calc R . .
C19 C 1.1935(4) 1.2745(4) -0.2698(3) 0.0386(8) Uani 1 1 d . . .
H19 H 1.2497 1.2659 -0.3477 0.046 Uiso 1 1 calc R . .
C20 C 1.0272(4) 1.4055(4) -0.1404(3) 0.0380(8) Uani 1 1 d . . .
H20 H 0.9657 1.4890 -0.1274 0.046 Uiso 1 1 calc R . .
C21 C 1.0320(4) 1.2971(4) -0.0423(3) 0.0399(8) Uani 1 1 d . . .
H21 H 0.9752 1.3087 0.0348 0.048 Uiso 1 1 calc R . .

loop_
_atom_site_aniso_label
_atom_site_aniso_U_11
_atom_site_aniso_U_22
_atom_site_aniso_U_33
_atom_site_aniso_U_23
_atom_site_aniso_U_13
_atom_site_aniso_U_12
C9 0.065(6) 0.124(8) 0.078(7) -0.052(6) -0.019(5) -0.022(6)
O5 0.041(4) 0.114(6) 0.065(5) -0.058(4) 0.003(3) -0.022(4)
C9' 0.053(5) 0.155(10) 0.052(5) -0.055(6) -0.008(4) -0.030(6)
O5' 0.038(3) 0.153(6) 0.052(3) -0.060(4) 0.005(2) -0.024(4)
Cu1 0.0164(2) 0.0347(2) 0.0197(2) 0.00376(15) -0.00404(14) -0.00808(15)
O1 0.0263(12) 0.0507(15) 0.0256(12) -0.0109(11) -0.0014(9) -0.0085(10)
O2 0.0172(10) 0.0555(15) 0.0241(11) -0.0027(10) -0.0039(9) -0.0101(10)
O3 0.0202(11) 0.0459(14) 0.0317(12) -0.0091(11) -0.0059(9) -0.0092(10)
O4 0.0171(12) 0.0739(19) 0.0554(17) -0.0305(15) -0.0019(11) -0.0060(12)
O6 0.368(12) 0.391(12) 0.365(11) -0.081(9) -0.086(9) -0.078(9)
N1 0.0279(14) 0.0355(15) 0.0216(13) 0.0019(11) -0.0036(11) -0.0097(12)
N2 0.0286(14) 0.0365(15) 0.0249(14) 0.0020(12) -0.0031(11) -0.0050(12)
C1 0.0179(14) 0.0322(16) 0.0235(15) 0.0000(12) -0.0040(12) -0.0066(12)
C2 0.0185(14) 0.0482(19) 0.0315(16) -0.0112(14) -0.0032(12) -0.0088(13)
C3 0.0202(14) 0.0419(18) 0.0274(15) -0.0079(13) -0.0038(12) -0.0085(13)
C4 0.0198(15) 0.053(2) 0.0370(17) -0.0161(15) -0.0051(13) -0.0082(14)
C5 0.0231(17) 0.106(3) 0.057(2) -0.046(2) 0.0042(16) -0.015(2)
C6 0.0345(19) 0.123(3) 0.056(2) -0.055(2) 0.0017(17) -0.020(2)
C7 0.0250(17) 0.097(3) 0.050(2) -0.037(2) -0.0051(15) -0.0174(19)
C8 0.0182(14) 0.0402(18) 0.0332(17) -0.0035(14) -0.0051(13) -0.0085(13)
C10 0.0356(19) 0.0375(19) 0.0331(18) -0.0015(15) -0.0069(15) -0.0055(15)
C11 0.047(2) 0.0356(19) 0.040(2) -0.0020(16) -0.0114(17) 0.0011(16)
C12 0.058(3) 0.038(2) 0.034(2) 0.0032(16) -0.0084(18) -0.0012(18)
C13 0.058(3) 0.053(3) 0.038(2) 0.0070(19) 0.014(2) 0.000(2)
C14 0.043(2) 0.042(2) 0.045(2) 0.0116(18) 0.0072(18) 0.0053(17)
C15 0.063(3) 0.042(2) 0.040(2) 0.0039(18) -0.004(2) 0.002(2)
C16 0.059(2) 0.0357(19) 0.034(2) 0.0029(16) -0.0105(18) -0.0102(18)
C17 0.041(2) 0.0374(19) 0.0285(17) 0.0028(15) -0.0094(15) -0.0124(16)
C18 0.052(2) 0.0367(19) 0.0304(18) -0.0034(15) -0.0050(16) -0.0027(17)
C19 0.042(2) 0.042(2) 0.0243(17) -0.0021(15) -0.0015(15) -0.0060(16)
C20 0.0376(19) 0.0395(19) 0.0272(17) -0.0001(15) -0.0007(14) -0.0045(15)
C21 0.042(2) 0.046(2) 0.0221(17) 0.0021(15) 0.0012(14) -0.0099(17)

loop_
_atom_type_symbol
_atom_type_description
_atom_type_scat_dispersion_real
_atom_type_scat_dispersion_imag
_atom_type_scat_source
C C 0.0033 0.0016 'International Tables Vol C Tables 4.2.6.8 and 6.1.1.4'
H H 0.0000 0.0000 'International Tables Vol C Tables 4.2.6.8 and 6.1.1.4'
Cu Cu 0.3201 1.2651 'International Tables Vol C Tables 4.2.6.8 and 6.1.1.4'
N N 0.0061 0.0033 'International Tables Vol C Tables 4.2.6.8 and 6.1.1.4'
O O 0.0106 0.0060 'International Tables Vol C Tables 4.2.6.8 and 6.1.1.4'

loop_
_geom_angle_atom_site_label_1
_geom_angle_atom_site_label_2
_geom_angle_atom_site_label_3
_geom_angle
_geom_angle_site_symmetry_1
_geom_angle_site_symmetry_3
C6 O5 C9 115.8(8) . .
O5' C9' H9'1 109.5 . .
O5' C9' H9'2 109.5 . .
H9'1 C9' H9'2 109.5 . .
O5' C9' H9'3 109.5 . .
H9'1 C9' H9'3 109.5 . .
H9'2 C9' H9'3 109.5 . .
C6 O5' C9' 118.9(6) . .
O2 Cu1 N2 93.09(11) . .
O2 Cu1 N1 87.70(10) . 1_546
N2 Cu1 N1 176.65(11) . 1_546
O2 Cu1 O3 149.17(10) . 1_655
N2 Cu1 O3 91.21(11) . 1_655
N1 Cu1 O3 89.77(10) 1_546 1_655
O2 Cu1 O1 119.85(9) . 2_766
N2 Cu1 O1 89.14(10) . 2_766
N1 Cu1 O1 87.64(10) 1_546 2_766
O3 Cu1 O1 90.70(9) 1_655 2_766
C1 O1 Cu1 151.6(2) . 2_766
C1 O2 Cu1 126.5(2) . .
C8 O3 Cu1 101.20(18) . 1_455
H1W O6 H2W 106.6 . .
C19 N1 C20 116.9(3) . .
C19 N1 Cu1 122.9(2) . 1_564
C20 N1 Cu1 120.2(2) . 1_564
C14 N2 C10 116.4(3) . .
C14 N2 Cu1 120.3(2) . .
C10 N2 Cu1 123.0(2) . .
O1 C1 O2 125.4(3) . .
O1 C1 C2 118.9(3) . .
O2 C1 C2 115.6(3) . .
C7 C2 C3 120.4(3) . .
C7 C2 C1 119.9(3) . .
C3 C2 C1 119.8(3) . .
C2 C3 C4 119.4(3) . .
C2 C3 H3 120.3 . .
C4 C3 H3 120.3 . .
C5 C4 C3 120.0(3) . .
C5 C4 C8 118.5(3) . .
C3 C4 C8 121.5(3) . .
C4 C5 C6 120.5(4) . .
C4 C5 H5 119.7 . .
C6 C5 H5 119.8 . .
C7 C6 C5 120.1(4) . .
C7 C6 O5' 123.5(4) . .
C5 C6 O5' 114.9(4) . .
C7 C6 O5 122.7(5) . .
C5 C6 O5 113.1(5) . .
O5' C6 O5 32.5(5) . .
C6 C7 C2 119.6(3) . .
C6 C7 H7 120.2 . .
C2 C7 H7 120.2 . .
O4 C8 O3 123.4(3) . .
O4 C8 C4 118.5(3) . .
O3 C8 C4 118.1(3) . .
N2 C10 C11 123.4(3) . .
N2 C10 H10 118.3 . .
C11 C10 H10 118.3 . .
C12 C11 C10 120.5(4) . .
C12 C11 H11 119.8 . .
C10 C11 H11 119.8 . .
C11 C12 C13 116.6(4) . .
C11 C12 C15 119.5(4) . .
C13 C12 C15 123.9(4) . .
C14 C13 C12 119.9(4) . .
C14 C13 H13 120.1 . .
C12 C13 H13 120.1 . .
N2 C14 C13 123.2(4) . .
N2 C14 H14 118.4 . .
C13 C14 H14 118.4 . .
C16 C15 C12 127.0(4) . .
C16 C15 H15 116.5 . .
C12 C15 H15 116.5 . .
C15 C16 C17 124.7(4) . .
C15 C16 H16 117.7 . .
C17 C16 H16 117.7 . .
C18 C17 C21 116.6(3) . .
C18 C17 C16 120.5(3) . .
C21 C17 C16 123.0(3) . .
C19 C18 C17 120.0(3) . .
C19 C18 H18 120.0 . .
C17 C18 H18 120.0 . .
N1 C19 C18 123.3(3) . .
N1 C19 H19 118.4 . .
C18 C19 H19 118.4 . .
N1 C20 C21 123.2(3) . .
N1 C20 H20 118.4 . .
C21 C20 H20 118.4 . .
C20 C21 C17 120.0(3) . .
C20 C21 H21 120.0 . .
C17 C21 H21 120.0 . .

loop_
_geom_bond_atom_site_label_1
_geom_bond_atom_site_label_2
_geom_bond_distance
_geom_bond_site_symmetry_2
C9 O5 1.452(9) .
C9 H9A 0.9600 .
C9 H9B 0.9600 .
C9 H9C 0.9600 .
O5 C6 1.431(8) .
C9' O5' 1.425(7) .
C9' H9'1 0.9600 .
C9' H9'2 0.9600 .
C9' H9'3 0.9600 .
O5' C6 1.414(6) .
Cu1 O2 1.971(2) .
Cu1 N2 2.014(3) .
Cu1 N1 2.026(3) 1_546
Cu1 O3 2.056(2) 1_655
Cu1 O1 2.258(2) 2_766
O1 C1 1.235(4) .
O1 Cu1 2.258(2) 2_766
O2 C1 1.273(4) .
O3 C8 1.267(4) .
O3 Cu1 2.056(2) 1_455
O4 C8 1.239(4) .
O6 H1W 0.8380 .
O6 H2W 0.8554 .
N1 C19 1.338(5) .
N1 C20 1.341(4) .
N1 Cu1 2.026(3) 1_564
N2 C14 1.338(5) .
N2 C10 1.338(5) .
C1 C2 1.513(4) .
C2 C7 1.392(5) .
C2 C3 1.395(4) .
C3 C4 1.396(5) .
C3 H3 0.9300 .
C4 C5 1.380(5) .
C4 C8 1.519(4) .
C5 C6 1.388(6) .
C5 H5 0.9300 .
C6 C7 1.386(5) .
C7 H7 0.9300 .
C10 C11 1.372(5) .
C10 H10 0.9300 .
C11 C12 1.362(6) .
C11 H11 0.9300 .
C12 C13 1.397(6) .
C12 C15 1.468(5) .
C13 C14 1.371(6) .
C13 H13 0.9300 .
C14 H14 0.9300 .
C15 C16 1.308(6) .
C15 H15 0.9300 .
C16 C17 1.475(5) .
C16 H16 0.9300 .
C17 C18 1.389(5) .
C17 C21 1.391(5) .
C18 C19 1.377(5) .
C18 H18 0.9300 .
C19 H19 0.9300 .
C20 C21 1.377(5) .
C20 H20 0.9300 .
C21 H21 0.9300 .

loop_
_geom_hbond_atom_site_label_D
_geom_hbond_atom_site_label_H
_geom_hbond_atom_site_label_A
_geom_hbond_distance_DH
_geom_hbond_distance_HA
_geom_hbond_distance_DA
_geom_hbond_angle_DHA
_geom_hbond_site_symmetry_A
O6 H1W O3 0.84 2.12 2.940(15) 167.6 .
O6 H2W O3 0.86 2.14 2.921(16) 151.0 2_666

loop_
_geom_torsion_atom_site_label_1
_geom_torsion_atom_site_label_2
_geom_torsion_atom_site_label_3
_geom_torsion_atom_site_label_4
_geom_torsion
_geom_torsion_site_symmetry_1
N2 Cu1 O2 C1 68.9(3) .
N1 Cu1 O2 C1 -107.8(3) 1_546
O3 Cu1 O2 C1 166.5(2) 1_655
O1 Cu1 O2 C1 -21.9(3) 2_766
O2 Cu1 N2 C14 -154.6(3) .
N1 Cu1 N2 C14 -51.1(19) 1_546
O3 Cu1 N2 C14 55.9(3) 1_655
O1 Cu1 N2 C14 -34.8(3) 2_766
O2 Cu1 N2 C10 19.8(3) .
N1 Cu1 N2 C10 123.4(17) 1_546
O3 Cu1 N2 C10 -129.6(3) 1_655
O1 Cu1 N2 C10 139.7(3) 2_766
Cu1 O1 C1 O2 65.8(6) 2_766
Cu1 O1 C1 C2 -115.4(4) 2_766
Cu1 O2 C1 O1 -7.4(5) .
Cu1 O2 C1 C2 173.7(2) .
O1 C1 C2 C7 -174.6(4) .
O2 C1 C2 C7 4.3(5) .
O1 C1 C2 C3 6.6(5) .
O2 C1 C2 C3 -174.4(3) .
C7 C2 C3 C4 2.0(6) .
C1 C2 C3 C4 -179.2(3) .
C2 C3 C4 C5 -0.7(6) .
C2 C3 C4 C8 179.9(3) .
C3 C4 C5 C6 -0.7(8) .
C8 C4 C5 C6 178.7(5) .
C4 C5 C6 C7 0.8(9) .
C4 C5 C6 O5' -165.7(8) .
C4 C5 C6 O5 158.7(9) .
C9' O5' C6 C7 3.8(14) .
C9' O5' C6 C5 169.7(8) .
C9' O5' C6 O5 -95.7(14) .
C9 O5 C6 C7 -26.3(16) .
C9 O5 C6 C5 176.5(11) .
C9 O5 C6 O5' 76.1(15) .
C5 C6 C7 C2 0.5(8) .
O5' C6 C7 C2 165.8(8) .
O5 C6 C7 C2 -155.2(10) .
C3 C2 C7 C6 -2.0(7) .
C1 C2 C7 C6 179.3(4) .
Cu1 O3 C8 O4 -3.7(4) 1_455
Cu1 O3 C8 C4 175.0(3) 1_455
C5 C4 C8 O4 12.4(6) .
C3 C4 C8 O4 -168.2(3) .
C5 C4 C8 O3 -166.4(4) .
C3 C4 C8 O3 13.0(5) .
C14 N2 C10 C11 -2.7(6) .
Cu1 N2 C10 C11 -177.3(3) .
N2 C10 C11 C12 3.4(6) .
C10 C11 C12 C13 -0.9(7) .
C10 C11 C12 C15 178.5(4) .
C11 C12 C13 C14 -2.0(8) .
C15 C12 C13 C14 178.7(5) .
C10 N2 C14 C13 -0.4(7) .
Cu1 N2 C14 C13 174.4(4) .
C12 C13 C14 N2 2.8(8) .
C11 C12 C15 C16 -167.1(5) .
C13 C12 C15 C16 12.2(9) .
C12 C15 C16 C17 -177.6(4) .
C15 C16 C17 C18 178.4(5) .
C15 C16 C17 C21 0.1(7) .
C21 C17 C18 C19 0.3(6) .
C16 C17 C18 C19 -178.1(4) .
C20 N1 C19 C18 -0.1(6) .
Cu1 N1 C19 C18 177.2(3) 1_564
C17 C18 C19 N1 -0.3(6) .
C19 N1 C20 C21 0.5(6) .
Cu1 N1 C20 C21 -176.9(3) 1_564
N1 C20 C21 C17 -0.5(6) .
C18 C17 C21 C20 0.1(6) .
C16 C17 C21 C20 178.5(4) .

loop_
_platon_squeeze_void_nr
_platon_squeeze_void_average_x
_platon_squeeze_void_average_y
_platon_squeeze_void_average_z
_platon_squeeze_void_volume
_platon_squeeze_void_count_electrons
_platon_squeeze_void_content
1 0.500 1.000 0.500 127 17 ' '
